data_7218168
loop_
_publ_author_name
'Zubatyuk, Roman I.'
'Sinelshchikova, Anna A.'
'Enakieva, Yulia Y.'
'Gorbunova, Yulia G.'
'Tsivadze, Aslan Y.'
'Nefedov, Sergey E.'
'Bessmertnykh-Lemeune, Alla'
'Guilard, Roger'
'Shishkin, Oleg V.'

_publ_section_title
;
 Insights into the crystal packing of phosphorylporphyrins based on the
 topology of their intermolecular interaction energies
;
_journal_issue 45
_journal_name_full CrystEngComm
_journal_page_first 10428
_journal_paper_doi 10.1039/C4CE01623H
_journal_volume 16
_journal_year 2014
_chemical_formula_moiety '2(C40 H38 N4 Ni O6 P2), C6 H14'
_chemical_formula_sum 'C86 H90 N8 Ni2 O12 P4'
_chemical_formula_weight 1668.95
_chemical_name_systematic
;
 ?
;
_space_group_crystal_system triclinic
_space_group_IT_number 2
_space_group_name_Hall '-P 1'
_space_group_name_H-M_alt 'P -1'
_symmetry_space_group_name_Hall '-P 1'
_symmetry_space_group_name_H-M 'P -1'
_atom_sites_solution_hydrogens geom
_audit_creation_date 2014-04-22
_audit_creation_method
;
Olex2 1.2
(compiled 2014.03.20 svn.r2914 for OlexSys, GUI svn.r4816)
;
_cell_angle_alpha 91.426(6)
_cell_angle_beta 110.824(5)
_cell_angle_gamma 107.172(5)
_cell_formula_units_Z 1
_cell_length_a 13.151(5)
_cell_length_b 13.187(5)
_cell_length_c 13.280(5)
_cell_measurement_reflns_used 4070
_cell_measurement_temperature 150(2)
_cell_measurement_theta_max 25.09
_cell_measurement_theta_min 2.28
_cell_volume 2034.8(13)
_computing_molecular_graphics 'Olex2 (Dolomanov et al., 2009)'
_computing_publication_material 'Olex2 (Dolomanov et al., 2009)'
_computing_structure_refinement 'ShelXL (Sheldrick, 2008)'
_diffrn_ambient_temperature 150.15
_diffrn_measured_fraction_theta_full 0.984
_diffrn_measured_fraction_theta_max 0.982
_diffrn_measurement_device_type 'Bruker APEX-II CCD'
_diffrn_measurement_method '\f and \w scans'
_diffrn_radiation_monochromator graphite
_diffrn_radiation_type MoK\a
_diffrn_radiation_wavelength 0.71073
_diffrn_reflns_av_unetI/netI 0.0845
_diffrn_reflns_Laue_measured_fraction_full 0.984
_diffrn_reflns_Laue_measured_fraction_max 0.982
_diffrn_reflns_limit_h_max 14
_diffrn_reflns_limit_h_min -16
_diffrn_reflns_limit_k_max 16
_diffrn_reflns_limit_k_min -16
_diffrn_reflns_limit_l_max 16
_diffrn_reflns_limit_l_min -4
_diffrn_reflns_number 7866
_diffrn_reflns_point_group_measured_fraction_full 0.984
_diffrn_reflns_point_group_measured_fraction_max 0.982
_diffrn_reflns_theta_full 25.242
_diffrn_reflns_theta_max 26.017
_diffrn_reflns_theta_min 1.634
_diffrn_standards_number 0
_exptl_absorpt_coefficient_mu 0.608
_exptl_absorpt_correction_type none
_exptl_crystal_density_diffrn 1.362
_exptl_crystal_F_000 874
_exptl_crystal_size_max 0.12
_exptl_crystal_size_mid 0.1
_exptl_crystal_size_min 0.08
_refine_diff_density_max 1.820
_refine_diff_density_min -1.002
_refine_diff_density_rms 0.136
_refine_ls_extinction_method none
_refine_ls_goodness_of_fit_ref 1.075
_refine_ls_hydrogen_treatment constr
_refine_ls_matrix_type full
_refine_ls_number_parameters 535
_refine_ls_number_reflns 7866
_refine_ls_number_restraints 24
_refine_ls_restrained_S_all 1.074
_refine_ls_R_factor_all 0.1268
_refine_ls_R_factor_gt 0.0806
_refine_ls_shift/su_max 0.001
_refine_ls_shift/su_mean 0.000
_refine_ls_structure_factor_coef Fsqd
_refine_ls_weighting_details 'w=1/[\s^2^(Fo^2^)+(0.1488P)^2^+0.0306P] where P=(Fo^2^+2Fc^2^)/3'
_refine_ls_weighting_scheme calc
_refine_ls_wR_factor_gt 0.2270
_refine_ls_wR_factor_ref 0.2460
_reflns_Friedel_coverage 0.000
_reflns_number_gt 5094
_reflns_number_total 7866
_reflns_threshold_expression 'I > 2\s(I)'
_cod_data_source_file c4ce01623h2.cif
_cod_data_source_block ni
_cod_depositor_comments 'Adding full bibliography for 7218167--7218170.cif.'
_cod_database_code 7218168
_shelxl_version_number 2013-4
_shelx_space_group_comment
;
The symmetry employed for this shelxl refinement is uniquely defined
by the following loop, which should always be used as a source of
symmetry information in preference to the above space-group names.
They are only intended as comments.
;
_shelx_estimated_absorpt_t_max 0.953
_shelx_estimated_absorpt_t_min 0.931
_olex2_refinement_description
;
1. Fixed Uiso
 At 1.2 times of:
  All C(H) groups, All C(H,H) groups
 At 1.5 times of:
  All C(H,H,H) groups
2. Rigid bond restraints
 C25A, C26A, C27A, C28A, C29A, C30A, C25B, C26B, C27B, C28B, C29B, C30B
 with sigma for 1-2 distances of 0.01 and sigma for 1-3 distances of 0.01
3. Uiso/Uaniso restraints and constraints
Uanis(C25A) = Uanis(C25B)
4. Others
 Sof(C25B)=Sof(C26B)=Sof(H26B)=Sof(C27B)=Sof(H27B)=Sof(C28B)=Sof(H28B)=
 Sof(C29B)=Sof(H29B)=Sof(C30B)=Sof(H30B)=1-FVAR(1)
 Sof(C25A)=Sof(C26A)=Sof(H26A)=Sof(C27A)=Sof(H27A)=Sof(C28A)=Sof(H28A)=
 Sof(C29A)=Sof(H29A)=Sof(C30A)=Sof(H30A)=FVAR(1)
5.a Secondary CH2 refined with riding coordinates:
 C21(H21A,H21B), C23(H23A,H23B), C31(H31A,H31B), C33(H33A,H33B), C42(H42A,
 H42B), C43(H43A,H43B)
5.b Me refined with riding coordinates:
 C41(H41A,H41B,H41C)
5.c Aromatic/amide H refined with riding coordinates:
 C3(H3), C8(H8), C9(H9), C13(H13), C14(H14), C18(H18), C19(H19), C26A(H26A),
 C27A(H27A), C28A(H28A), C29A(H29A), C30A(H30A), C26B(H26B), C27B(H27B),
 C28B(H28B), C29B(H29B), C30B(H30B), C36(H36), C37(H37), C38(H38), C39(H39),
 C40(H40), C17(H17)
5.d Fitted hexagon refined as free rotating group:
 C25A(C26A,C27A,C28A,C29A,C30A), C25B(C26B,C27B,C28B,C29B,C30B)
5.e Idealised Me refined as rotating group:
 C22(H22A,H22B,H22C), C24(H24A,H24B,H24C), C32(H32A,H32B,H32C), C34(H34A,H34B,
 H34C)
;

loop_
_space_group_symop_operation_xyz
'x, y, z'
'-x, -y, -z'

loop_
_atom_site_label
_atom_site_type_symbol
_atom_site_fract_x
_atom_site_fract_y
_atom_site_fract_z
_atom_site_U_iso_or_equiv
_atom_site_adp_type
_atom_site_occupancy
_atom_site_site_symmetry_order
_atom_site_calc_flag
_atom_site_refinement_flags_posn
_atom_site_refinement_flags_adp
_atom_site_refinement_flags_occupancy
_atom_site_disorder_assembly
_atom_site_disorder_group
Ni1 Ni 0.00902(5) 0.73812(5) 0.23272(5) 0.0279(2) Uani 1 1 d . . . . .
P1 P 0.37820(12) 0.69113(12) 0.50235(12) 0.0363(4) Uani 1 1 d . . . . .
P2 P -0.38894(13) 0.78030(15) 0.14623(14) 0.0461(4) Uani 1 1 d . . . . .
O1 O 0.4582(3) 0.7921(3) 0.5704(3) 0.0478(11) Uani 1 1 d . . . . .
O2 O 0.3246(3) 0.6033(3) 0.5633(3) 0.0446(10) Uani 1 1 d . . . . .
O3 O 0.4326(3) 0.6219(3) 0.4529(3) 0.0401(10) Uani 1 1 d . . . . .
O4 O -0.4812(3) 0.6817(4) 0.1370(4) 0.0562(13) Uani 1 1 d . . . . .
O5 O -0.4196(3) 0.8427(4) 0.0463(4) 0.0530(12) Uani 1 1 d . . . . .
O6 O -0.3543(4) 0.8655(4) 0.2451(4) 0.0575(13) Uani 1 1 d . . . . .
N1 N 0.0653(4) 0.6198(3) 0.2561(3) 0.0290(10) Uani 1 1 d . . . . .
N2 N -0.1445(4) 0.6428(4) 0.1602(4) 0.0332(11) Uani 1 1 d . . . . .
N3 N -0.0471(3) 0.8557(3) 0.2061(3) 0.0290(10) Uani 1 1 d . . . . .
N4 N 0.1629(3) 0.8342(3) 0.3021(3) 0.0262(9) Uani 1 1 d . . . . .
C1 C 0.2576(4) 0.7093(4) 0.3943(4) 0.0300(12) Uani 1 1 d . . . . .
C2 C 0.1670(4) 0.6178(4) 0.3321(4) 0.0318(12) Uani 1 1 d . . . . .
C3 C 0.1731(5) 0.5109(4) 0.3268(5) 0.0414(15) Uani 1 1 d . . . . .
H3 H 0.2333 0.4878 0.3730 0.050 Uiso 1 1 calc R . . . .
C4 C 0.2047(4) 0.9401(4) 0.2863(4) 0.0280(11) Uani 1 1 d . . . . .
C5 C 0.0086(5) 0.5155(4) 0.2010(4) 0.0336(13) Uani 1 1 d . . . . .
C6 C -0.1039(5) 0.4789(4) 0.1249(4) 0.0344(13) Uani 1 1 d . . . . .
C7 C -0.1766(5) 0.5383(5) 0.1101(4) 0.0371(14) Uani 1 1 d . . . . .
C8 C -0.2996(5) 0.4970(5) 0.0568(5) 0.0535(19) Uani 1 1 d . . . . .
H8 H -0.3433 0.4289 0.0133 0.064 Uiso 1 1 calc R . . . .
C9 C 0.0780(5) 0.4500(5) 0.2445(5) 0.0440(15) Uani 1 1 d . . . . .
H9 H 0.0600 0.3763 0.2196 0.053 Uiso 1 1 calc R . . . .
C10 C -0.2462(5) 0.6642(5) 0.1428(5) 0.0395(14) Uani 1 1 d . . . . .
C11 C -0.2515(4) 0.7653(5) 0.1648(4) 0.0365(13) Uani 1 1 d . . . . .
C12 C -0.1573(4) 0.8566(4) 0.1864(4) 0.0336(13) Uani 1 1 d . . . . .
C13 C -0.1599(5) 0.9638(5) 0.1759(5) 0.0424(15) Uani 1 1 d . . . . .
H13 H -0.2244 0.9869 0.1657 0.051 Uiso 1 1 calc R . . . .
C14 C -0.0549(5) 1.0263(5) 0.1829(5) 0.0392(14) Uani 1 1 d . . . . .
H14 H -0.0329 1.0999 0.1744 0.047 Uiso 1 1 calc R . . . .
C15 C 0.0160(4) 0.9599(4) 0.2058(4) 0.0290(12) Uani 1 1 d . . . . .
C16 C 0.1351(4) 0.9996(4) 0.2343(4) 0.0274(11) Uani 1 1 d . . . . .
C18 C 0.3271(4) 0.9813(4) 0.3408(4) 0.0321(12) Uani 1 1 d . . . . .
H18 H 0.3765 1.0498 0.3392 0.038 Uiso 1 1 calc R . . . .
C19 C 0.3584(4) 0.9031(4) 0.3949(4) 0.0321(12) Uani 1 1 d . . . . .
H19 H 0.4342 0.9082 0.4417 0.039 Uiso 1 1 calc R . . . .
C20 C 0.2579(4) 0.8116(4) 0.3697(4) 0.0302(12) Uani 1 1 d . . . . .
C21 C 0.2652(7) 0.6280(7) 0.6289(7) 0.073(2) Uani 1 1 d . . . . .
H21A H 0.3204 0.6557 0.7047 0.087 Uiso 1 1 calc R . . . .
H21B H 0.2318 0.6844 0.6000 0.087 Uiso 1 1 calc R . . . .
C22 C 0.1770(12) 0.5353(11) 0.6275(11) 0.159(6) Uani 1 1 d . . . . .
H22A H 0.1426 0.4915 0.5556 0.239 Uiso 1 1 calc GR . . . .
H22B H 0.1179 0.5562 0.6430 0.239 Uiso 1 1 calc GR . . . .
H22C H 0.2093 0.4936 0.6830 0.239 Uiso 1 1 calc GR . . . .
C23 C 0.4941(6) 0.6650(6) 0.3851(6) 0.0567(18) Uani 1 1 d . . . . .
H23A H 0.5404 0.7412 0.4137 0.068 Uiso 1 1 calc R . . . .
H23B H 0.4390 0.6612 0.3102 0.068 Uiso 1 1 calc R . . . .
C24 C 0.5713(7) 0.6015(8) 0.3838(8) 0.080(3) Uani 1 1 d . . . . .
H24A H 0.6192 0.6349 0.3437 0.120 Uiso 1 1 calc GR . . . .
H24B H 0.5245 0.5280 0.3481 0.120 Uiso 1 1 calc GR . . . .
H24C H 0.6207 0.6001 0.4587 0.120 Uiso 1 1 calc GR . . . .
C25A C -0.1399(6) 0.3593(5) 0.0748(6) 0.029(2) Uani 0.548(7) 1 d . U P A 1
C26A C -0.0844(6) 0.3292(5) 0.0134(6) 0.039(3) Uani 0.548(7) 1 d G U P A 1
H26A H -0.0207 0.3806 0.0056 0.047 Uiso 0.548(7) 1 calc R . P A 1
C27A C -0.1222(7) 0.2238(6) -0.0366(6) 0.048(3) Uani 0.548(7) 1 d G U P A 1
H27A H -0.0843 0.2032 -0.0786 0.058 Uiso 0.548(7) 1 calc R . P A 1
C28A C -0.2154(7) 0.1485(4) -0.0252(7) 0.048(3) Uani 0.548(7) 1 d G U P A 1
H28A H -0.2412 0.0764 -0.0594 0.057 Uiso 0.548(7) 1 calc R . P A 1
C29A C -0.2709(6) 0.1786(6) 0.0362(8) 0.047(3) Uani 0.548(7) 1 d G U P A 1
H29A H -0.3346 0.1272 0.0440 0.056 Uiso 0.548(7) 1 calc R . P A 1
C30A C -0.2331(6) 0.2840(7) 0.0862(7) 0.036(3) Uani 0.548(7) 1 d G U P A 1
H30A H -0.2710 0.3046 0.1281 0.043 Uiso 0.548(7) 1 calc R . P A 1
C25B C -0.1635(9) 0.3754(8) 0.0616(8) 0.029(2) Uani 0.452(7) 1 d . U P A 2
C26B C -0.1956(10) 0.3594(7) -0.0508(8) 0.058(4) Uani 0.452(7) 1 d G U P A 2
H26B H -0.1824 0.4192 -0.0885 0.069 Uiso 0.452(7) 1 calc R . P A 2
C27B C -0.2470(10) 0.2560(9) -0.1080(8) 0.080(6) Uani 0.452(7) 1 d G U P A 2
H27B H -0.2689 0.2451 -0.1847 0.096 Uiso 0.452(7) 1 calc R . P A 2
C28B C -0.2662(10) 0.1686(7) -0.0528(12) 0.079(6) Uani 0.452(7) 1 d G U P A 2
H28B H -0.3013 0.0979 -0.0919 0.095 Uiso 0.452(7) 1 calc R . P A 2
C29B C -0.2341(11) 0.1845(9) 0.0595(12) 0.089(8) Uani 0.452(7) 1 d G U P A 2
H29B H -0.2473 0.1248 0.0972 0.107 Uiso 0.452(7) 1 calc R . P A 2
C30B C -0.1827(11) 0.2879(11) 0.1167(8) 0.059(5) Uani 0.452(7) 1 d G U P A 2
H30B H -0.1608 0.2988 0.1935 0.071 Uiso 0.452(7) 1 calc R . P A 2
C31 C -0.4571(7) 0.7825(6) -0.0636(6) 0.068(2) Uani 1 1 d . . . . .
H31A H -0.4021 0.7450 -0.0638 0.082 Uiso 1 1 calc R . . . .
H31B H -0.5338 0.7279 -0.0825 0.082 Uiso 1 1 calc R . . . .
C32 C -0.4624(8) 0.8542(8) -0.1416(7) 0.090(3) Uani 1 1 d . . . . .
H32A H -0.4841 0.8145 -0.2135 0.134 Uiso 1 1 calc GR . . . .
H32B H -0.3870 0.9094 -0.1214 0.134 Uiso 1 1 calc GR . . . .
H32C H -0.5200 0.8883 -0.1439 0.134 Uiso 1 1 calc GR . . . .
C33 C -0.4305(6) 0.9203(6) 0.2558(7) 0.065(2) Uani 1 1 d . . . . .
H33A H -0.4944 0.8704 0.2709 0.078 Uiso 1 1 calc R . . . .
H33B H -0.4635 0.9485 0.1875 0.078 Uiso 1 1 calc R . . . .
C34 C -0.3627(8) 1.0096(8) 0.3469(7) 0.087(3) Uani 1 1 d . . . . .
H34A H -0.3021 1.0604 0.3295 0.131 Uiso 1 1 calc GR . . . .
H34B H -0.3277 0.9812 0.4133 0.131 Uiso 1 1 calc GR . . . .
H34C H -0.4134 1.0464 0.3582 0.131 Uiso 1 1 calc GR . . . .
C35 C 0.1861(4) 1.1115(4) 0.2172(4) 0.0298(12) Uani 1 1 d . . . . .
C36 C 0.1510(5) 1.1391(5) 0.1132(5) 0.0401(14) Uani 1 1 d . . . . .
H36 H 0.0982 1.0854 0.0536 0.048 Uiso 1 1 calc R . . . .
C37 C 0.1916(6) 1.2436(5) 0.0947(5) 0.0479(16) Uani 1 1 d . . . . .
H37 H 0.1665 1.2610 0.0229 0.057 Uiso 1 1 calc R . . . .
C38 C 0.2687(6) 1.3229(5) 0.1809(6) 0.0517(17) Uani 1 1 d . . . . .
H38 H 0.2964 1.3947 0.1687 0.062 Uiso 1 1 calc R . . . .
C39 C 0.3052(5) 1.2960(5) 0.2855(5) 0.0435(15) Uani 1 1 d . . . . .
H39 H 0.3593 1.3494 0.3449 0.052 Uiso 1 1 calc R . . . .
C40 C 0.2633(5) 1.1925(4) 0.3029(5) 0.0354(13) Uani 1 1 d . . . . .
H40 H 0.2873 1.1757 0.3750 0.043 Uiso 1 1 calc R . . . .
C17 C -0.3413(5) 0.5714(5) 0.0793(6) 0.059(2) Uani 1 1 d . . . . .
H17 H -0.4204 0.5643 0.0572 0.070 Uiso 1 1 calc R . . . .
C41 C -0.025(2) 0.7486(13) 0.537(3) 0.311(18) Uani 1 1 d . . . . .
H41A H -0.0856 0.6850 0.5391 0.467 Uiso 1 1 calc R . . . .
H41B H 0.0391 0.7688 0.6084 0.467 Uiso 1 1 calc R . . . .
H41C H 0.0027 0.7325 0.4812 0.467 Uiso 1 1 calc R . . . .
C42 C -0.0745(15) 0.8445(19) 0.5101(13) 0.214(12) Uani 1 1 d . . . . .
H42A H -0.1395 0.8233 0.4385 0.257 Uiso 1 1 calc R . . . .
H42B H -0.1049 0.8584 0.5655 0.257 Uiso 1 1 calc R . . . .
C43 C 0.0119(17) 0.9443(15) 0.5072(13) 0.188(11) Uani 1 1 d . . . . .
H43A H 0.0360 0.9286 0.4476 0.226 Uiso 1 1 calc R . . . .
H43B H 0.0798 0.9572 0.5758 0.226 Uiso 1 1 calc R . . . .

loop_
_atom_site_aniso_label
_atom_site_aniso_U_11
_atom_site_aniso_U_22
_atom_site_aniso_U_33
_atom_site_aniso_U_23
_atom_site_aniso_U_13
_atom_site_aniso_U_12
Ni1 0.0184(4) 0.0244(4) 0.0271(4) -0.0044(3) -0.0002(3) -0.0010(3)
P1 0.0253(8) 0.0287(8) 0.0415(9) 0.0004(6) -0.0005(6) 0.0065(6)
P2 0.0218(8) 0.0585(11) 0.0458(10) 0.0049(8) 0.0036(7) 0.0073(7)
O1 0.031(2) 0.032(2) 0.052(3) -0.0041(19) -0.0126(19) 0.0062(17)
O2 0.039(2) 0.041(2) 0.047(2) 0.0049(19) 0.009(2) 0.0116(19)
O3 0.031(2) 0.034(2) 0.054(3) 0.0072(19) 0.0132(19) 0.0124(17)
O4 0.024(2) 0.071(3) 0.057(3) 0.014(2) 0.006(2) 0.001(2)
O5 0.027(2) 0.058(3) 0.062(3) 0.008(2) 0.006(2) 0.009(2)
O6 0.028(2) 0.072(3) 0.068(3) -0.005(3) 0.014(2) 0.017(2)
N1 0.023(2) 0.023(2) 0.026(2) -0.0074(18) 0.0026(18) -0.0032(17)
N2 0.026(2) 0.033(2) 0.028(2) 0.0028(19) 0.0038(19) -0.0014(19)
N3 0.016(2) 0.028(2) 0.027(2) -0.0051(18) -0.0023(18) -0.0007(17)
N4 0.018(2) 0.023(2) 0.026(2) -0.0049(17) 0.0001(17) 0.0015(17)
C1 0.023(3) 0.025(3) 0.033(3) -0.001(2) 0.004(2) 0.004(2)
C2 0.019(3) 0.027(3) 0.039(3) -0.002(2) 0.003(2) 0.004(2)
C3 0.026(3) 0.024(3) 0.064(4) -0.008(3) 0.008(3) 0.005(2)
C4 0.023(3) 0.029(3) 0.020(2) -0.007(2) 0.004(2) -0.001(2)
C5 0.030(3) 0.024(3) 0.036(3) -0.007(2) 0.008(2) 0.000(2)
C6 0.026(3) 0.035(3) 0.026(3) -0.009(2) 0.009(2) -0.011(2)
C7 0.030(3) 0.036(3) 0.025(3) -0.001(2) -0.001(2) -0.004(2)
C8 0.031(3) 0.034(3) 0.058(4) 0.002(3) -0.012(3) -0.007(3)
C9 0.031(3) 0.030(3) 0.063(4) -0.011(3) 0.013(3) 0.007(3)
C10 0.023(3) 0.038(3) 0.037(3) -0.001(3) -0.003(2) -0.001(2)
C11 0.017(3) 0.047(3) 0.031(3) 0.002(3) -0.001(2) 0.004(2)
C12 0.023(3) 0.038(3) 0.029(3) -0.003(2) 0.001(2) 0.007(2)
C13 0.023(3) 0.042(3) 0.049(4) -0.001(3) 0.000(3) 0.009(3)
C14 0.028(3) 0.034(3) 0.043(3) 0.001(3) 0.001(3) 0.009(2)
C15 0.024(3) 0.024(3) 0.030(3) -0.001(2) 0.004(2) 0.002(2)
C16 0.022(3) 0.030(3) 0.022(2) -0.003(2) 0.004(2) 0.003(2)
C18 0.020(3) 0.028(3) 0.036(3) -0.004(2) 0.003(2) 0.001(2)
C19 0.022(3) 0.029(3) 0.034(3) -0.004(2) 0.000(2) 0.006(2)
C20 0.020(3) 0.030(3) 0.031(3) -0.005(2) 0.002(2) 0.005(2)
C21 0.077(6) 0.068(5) 0.078(6) -0.002(4) 0.046(5) 0.011(4)
C22 0.167(13) 0.162(13) 0.149(12) -0.010(10) 0.120(11) -0.016(10)
C23 0.057(5) 0.060(5) 0.064(5) 0.021(4) 0.027(4) 0.029(4)
C24 0.082(6) 0.103(7) 0.101(7) 0.054(6) 0.061(5) 0.059(5)
C25A 0.020(4) 0.021(3) 0.029(3) -0.003(3) -0.001(3) 0.000(3)
C26A 0.052(7) 0.024(5) 0.035(6) 0.003(4) 0.019(5) 0.000(4)
C27A 0.063(8) 0.040(6) 0.034(6) -0.011(5) 0.017(5) 0.009(5)
C28A 0.041(8) 0.025(6) 0.053(8) -0.017(5) 0.001(6) 0.001(5)
C29A 0.038(8) 0.017(5) 0.071(10) -0.001(6) 0.010(6) 0.002(5)
C30A 0.025(7) 0.028(5) 0.047(7) -0.007(5) 0.010(6) 0.001(5)
C25B 0.020(4) 0.021(3) 0.029(3) -0.003(3) -0.001(3) 0.000(3)
C26B 0.059(10) 0.047(7) 0.050(7) -0.016(6) 0.027(8) -0.012(7)
C27B 0.069(12) 0.060(9) 0.095(11) -0.048(7) 0.047(10) -0.016(9)
C28B 0.038(10) 0.038(7) 0.143(14) -0.027(8) 0.013(11) 0.014(8)
C29B 0.051(12) 0.027(7) 0.135(13) 0.008(9) -0.015(13) -0.003(8)
C30B 0.051(13) 0.036(8) 0.072(9) 0.016(6) 0.004(10) 0.012(9)
C31 0.063(5) 0.071(5) 0.041(4) 0.005(4) -0.007(4) 0.013(4)
C32 0.090(7) 0.105(8) 0.065(6) 0.026(5) 0.026(5) 0.022(6)
C33 0.055(5) 0.055(5) 0.091(6) 0.013(4) 0.031(4) 0.024(4)
C34 0.084(6) 0.116(8) 0.070(6) -0.007(5) 0.025(5) 0.053(6)
C35 0.021(3) 0.030(3) 0.033(3) 0.003(2) 0.005(2) 0.008(2)
C36 0.035(3) 0.035(3) 0.036(3) 0.003(3) 0.003(3) 0.005(3)
C37 0.054(4) 0.043(4) 0.041(3) 0.009(3) 0.012(3) 0.017(3)
C38 0.055(4) 0.031(3) 0.060(4) 0.009(3) 0.016(3) 0.008(3)
C39 0.038(3) 0.026(3) 0.050(4) -0.003(3) 0.001(3) 0.005(2)
C40 0.028(3) 0.032(3) 0.032(3) -0.004(2) -0.002(2) 0.006(2)
C17 0.025(3) 0.045(4) 0.076(5) 0.005(4) -0.006(3) -0.002(3)
C41 0.46(4) 0.079(12) 0.39(4) 0.015(17) 0.18(3) 0.06(2)
C42 0.156(17) 0.29(3) 0.107(11) 0.008(14) 0.054(11) -0.054(18)
C43 0.129(14) 0.32(4) 0.060(7) 0.012(15) 0.015(8) 0.021(19)

loop_
_atom_type_symbol
_atom_type_description
_atom_type_scat_dispersion_real
_atom_type_scat_dispersion_imag
_atom_type_scat_source
C C 0.0033 0.0016 'International Tables Vol C Tables 4.2.6.8 and 6.1.1.4'
H H 0.0000 0.0000 'International Tables Vol C Tables 4.2.6.8 and 6.1.1.4'
N N 0.0061 0.0033 'International Tables Vol C Tables 4.2.6.8 and 6.1.1.4'
O O 0.0106 0.0060 'International Tables Vol C Tables 4.2.6.8 and 6.1.1.4'
P P 0.1023 0.0942 'International Tables Vol C Tables 4.2.6.8 and 6.1.1.4'
Ni Ni 0.3393 1.1124 'International Tables Vol C Tables 4.2.6.8 and 6.1.1.4'

loop_
_geom_angle_atom_site_label_1
_geom_angle_atom_site_label_2
_geom_angle_atom_site_label_3
_geom_angle
_geom_angle_site_symmetry_1
_geom_angle_site_symmetry_3
N1 Ni1 N2 90.62(19) . .
N1 Ni1 N4 89.65(17) . .
N2 Ni1 N4 178.66(19) . .
N3 Ni1 N1 178.67(19) . .
N3 Ni1 N2 89.19(19) . .
N3 Ni1 N4 90.52(17) . .
O1 P1 O2 115.7(3) . .
O1 P1 O3 115.7(3) . .
O1 P1 C1 112.5(2) . .
O2 P1 O3 96.9(2) . .
O2 P1 C1 105.6(2) . .
O3 P1 C1 109.0(2) . .
O4 P2 O5 113.3(3) . .
O4 P2 O6 115.3(3) . .
O4 P2 C11 115.9(3) . .
O5 P2 C11 106.5(3) . .
O6 P2 O5 103.4(3) . .
O6 P2 C11 101.0(2) . .
C21 O2 P1 120.1(5) . .
C23 O3 P1 120.8(4) . .
C31 O5 P2 117.3(4) . .
C33 O6 P2 122.4(5) . .
C2 N1 Ni1 127.7(3) . .
C2 N1 C5 105.6(4) . .
C5 N1 Ni1 126.6(4) . .
C7 N2 Ni1 126.3(4) . .
C10 N2 Ni1 127.5(4) . .
C10 N2 C7 106.1(4) . .
C12 N3 Ni1 127.9(4) . .
C15 N3 Ni1 126.4(3) . .
C15 N3 C12 105.7(4) . .
C4 N4 Ni1 126.8(3) . .
C20 N4 Ni1 127.8(4) . .
C20 N4 C4 105.1(4) . .
C2 C1 P1 118.2(4) . .
C20 C1 P1 120.7(4) . .
C20 C1 C2 121.0(5) . .
N1 C2 C1 124.3(5) . .
N1 C2 C3 110.0(4) . .
C1 C2 C3 125.2(5) . .
C2 C3 H3 126.4 . .
C9 C3 C2 107.1(5) . .
C9 C3 H3 126.4 . .
N4 C4 C18 110.5(5) . .
C16 C4 N4 123.9(5) . .
C16 C4 C18 125.3(5) . .
N1 C5 C9 109.5(5) . .
C6 C5 N1 124.7(5) . .
C6 C5 C9 125.4(5) . .
C5 C6 C25A 111.9(5) . .
C5 C6 C25B 127.0(7) . .
C7 C6 C5 122.0(5) . .
C7 C6 C25A 125.4(5) . .
C7 C6 C25B 110.7(6) . .
N2 C7 C8 109.2(5) . .
C6 C7 N2 124.7(5) . .
C6 C7 C8 125.3(5) . .
C7 C8 H8 126.2 . .
C17 C8 C7 107.5(5) . .
C17 C8 H8 126.2 . .
C3 C9 C5 107.8(5) . .
C3 C9 H9 126.1 . .
C5 C9 H9 126.1 . .
N2 C10 C17 108.6(6) . .
C11 C10 N2 124.0(5) . .
C11 C10 C17 126.3(6) . .
C10 C11 P2 119.2(4) . .
C12 C11 P2 118.7(5) . .
C12 C11 C10 121.5(5) . .
N3 C12 C11 124.1(5) . .
N3 C12 C13 108.9(5) . .
C11 C12 C13 126.3(5) . .
C12 C13 H13 125.9 . .
C14 C13 C12 108.3(5) . .
C14 C13 H13 125.9 . .
C13 C14 H14 126.8 . .
C13 C14 C15 106.3(5) . .
C15 C14 H14 126.8 . .
N3 C15 C14 110.6(5) . .
N3 C15 C16 125.9(5) . .
C16 C15 C14 123.2(5) . .
C4 C16 C15 120.9(5) . .
C4 C16 C35 120.9(4) . .
C15 C16 C35 118.0(5) . .
C4 C18 H18 126.9 . .
C19 C18 C4 106.2(5) . .
C19 C18 H18 126.9 . .
C18 C19 H19 125.9 . .
C18 C19 C20 108.2(5) . .
C20 C19 H19 125.9 . .
N4 C20 C1 124.2(5) . .
N4 C20 C19 109.9(5) . .
C1 C20 C19 125.1(5) . .
O2 C21 H21A 109.6 . .
O2 C21 H21B 109.6 . .
H21A C21 H21B 108.2 . .
C22 C21 O2 110.1(8) . .
C22 C21 H21A 109.6 . .
C22 C21 H21B 109.6 . .
C21 C22 H22A 109.5 . .
C21 C22 H22B 109.5 . .
C21 C22 H22C 109.5 . .
H22A C22 H22B 109.5 . .
H22A C22 H22C 109.5 . .
H22B C22 H22C 109.5 . .
O3 C23 H23A 109.9 . .
O3 C23 H23B 109.9 . .
O3 C23 C24 109.1(6) . .
H23A C23 H23B 108.3 . .
C24 C23 H23A 109.9 . .
C24 C23 H23B 109.9 . .
C23 C24 H24A 109.5 . .
C23 C24 H24B 109.5 . .
C23 C24 H24C 109.5 . .
H24A C24 H24B 109.5 . .
H24A C24 H24C 109.5 . .
H24B C24 H24C 109.5 . .
C26A C25A C6 120.6(5) . .
C26A C25A C30A 120.0 . .
C30A C25A C6 119.2(5) . .
C25A C26A H26A 120.0 . .
C25A C26A C27A 120.0 . .
C27A C26A H26A 120.0 . .
C26A C27A H27A 120.0 . .
C26A C27A C28A 120.0 . .
C28A C27A H27A 120.0 . .
C27A C28A H28A 120.0 . .
C29A C28A C27A 120.0 . .
C29A C28A H28A 120.0 . .
C28A C29A H29A 120.0 . .
C28A C29A C30A 120.0 . .
C30A C29A H29A 120.0 . .
C25A C30A H30A 120.0 . .
C29A C30A C25A 120.0 . .
C29A C30A H30A 120.0 . .
C26B C25B C6 122.3(8) . .
C26B C25B C30B 120.0 . .
C30B C25B C6 117.6(8) . .
C25B C26B H26B 120.0 . .
C27B C26B C25B 120.0 . .
C27B C26B H26B 120.0 . .
C26B C27B H27B 120.0 . .
C28B C27B C26B 120.0 . .
C28B C27B H27B 120.0 . .
C27B C28B H28B 120.0 . .
C27B C28B C29B 120.0 . .
C29B C28B H28B 120.0 . .
C28B C29B H29B 120.0 . .
C30B C29B C28B 120.0 . .
C30B C29B H29B 120.0 . .
C25B C30B H30B 120.0 . .
C29B C30B C25B 120.0 . .
C29B C30B H30B 120.0 . .
O5 C31 H31A 109.7 . .
O5 C31 H31B 109.7 . .
H31A C31 H31B 108.2 . .
C32 C31 O5 109.8(7) . .
C32 C31 H31A 109.7 . .
C32 C31 H31B 109.7 . .
C31 C32 H32A 109.5 . .
C31 C32 H32B 109.5 . .
C31 C32 H32C 109.5 . .
H32A C32 H32B 109.5 . .
H32A C32 H32C 109.5 . .
H32B C32 H32C 109.5 . .
O6 C33 H33A 110.2 . .
O6 C33 H33B 110.2 . .
O6 C33 C34 107.7(6) . .
H33A C33 H33B 108.5 . .
C34 C33 H33A 110.2 . .
C34 C33 H33B 110.2 . .
C33 C34 H34A 109.5 . .
C33 C34 H34B 109.5 . .
C33 C34 H34C 109.5 . .
H34A C34 H34B 109.5 . .
H34A C34 H34C 109.5 . .
H34B C34 H34C 109.5 . .
C36 C35 C16 119.4(5) . .
C36 C35 C40 117.8(5) . .
C40 C35 C16 122.6(5) . .
C35 C36 H36 119.4 . .
C37 C36 C35 121.3(5) . .
C37 C36 H36 119.4 . .
C36 C37 H37 120.0 . .
C38 C37 C36 120.0(6) . .
C38 C37 H37 120.0 . .
C37 C38 H38 120.4 . .
C37 C38 C39 119.2(6) . .
C39 C38 H38 120.4 . .
C38 C39 H39 119.9 . .
C40 C39 C38 120.1(5) . .
C40 C39 H39 119.9 . .
C35 C40 H40 119.2 . .
C39 C40 C35 121.5(5) . .
C39 C40 H40 119.2 . .
C8 C17 C10 108.4(6) . .
C8 C17 H17 125.8 . .
C10 C17 H17 125.8 . .
H41A C41 H41B 109.5 . .
H41A C41 H41C 109.5 . .
H41B C41 H41C 109.5 . .
C42 C41 H41A 109.5 . .
C42 C41 H41B 109.5 . .
C42 C41 H41C 109.5 . .
C41 C42 H42A 109.0 . .
C41 C42 H42B 109.0 . .
H42A C42 H42B 107.8 . .
C43 C42 C41 113.1(19) . .
C43 C42 H42A 109.0 . .
C43 C42 H42B 109.0 . .
C42 C43 C43 123(2) . 2_576
C42 C43 H43A 106.5 . .
C42 C43 H43B 106.5 . .
C43 C43 H43A 106.5 2_576 .
C43 C43 H43B 106.5 2_576 .
H43A C43 H43B 106.5 . .

loop_
_geom_bond_atom_site_label_1
_geom_bond_atom_site_label_2
_geom_bond_distance
_geom_bond_site_symmetry_2
Ni1 N1 1.903(4) .
Ni1 N2 1.909(4) .
Ni1 N3 1.895(4) .
Ni1 N4 1.911(4) .
P1 O1 1.461(4) .
P1 O2 1.569(5) .
P1 O3 1.571(4) .
P1 C1 1.804(5) .
P2 O4 1.460(5) .
P2 O5 1.572(5) .
P2 O6 1.547(5) .
P2 C11 1.807(6) .
O2 C21 1.448(9) .
O3 C23 1.434(8) .
O5 C31 1.484(9) .
O6 C33 1.439(8) .
N1 C2 1.368(7) .
N1 C5 1.393(6) .
N2 C7 1.389(7) .
N2 C10 1.388(8) .
N3 C12 1.382(7) .
N3 C15 1.381(6) .
N4 C4 1.393(7) .
N4 C20 1.376(7) .
C1 C2 1.400(7) .
C1 C20 1.395(8) .
C2 C3 1.437(7) .
C3 H3 0.9500 .
C3 C9 1.340(8) .
C4 C16 1.390(8) .
C4 C18 1.430(7) .
C5 C6 1.391(7) .
C5 C9 1.423(8) .
C6 C7 1.372(9) .
C6 C25A 1.561(8) .
C6 C25B 1.424(9) .
C7 C8 1.436(8) .
C8 H8 0.9500 .
C8 C17 1.331(10) .
C9 H9 0.9500 .
C10 C11 1.384(9) .
C10 C17 1.438(8) .
C11 C12 1.384(8) .
C12 C13 1.432(8) .
C13 H13 0.9500 .
C13 C14 1.352(8) .
C14 H14 0.9500 .
C14 C15 1.423(8) .
C15 C16 1.398(7) .
C16 C35 1.489(7) .
C18 H18 0.9500 .
C18 C19 1.351(8) .
C19 H19 0.9500 .
C19 C20 1.429(7) .
C21 H21A 0.9900 .
C21 H21B 0.9900 .
C21 C22 1.410(13) .
C22 H22A 0.9800 .
C22 H22B 0.9800 .
C22 H22C 0.9800 .
C23 H23A 0.9900 .
C23 H23B 0.9900 .
C23 C24 1.499(10) .
C24 H24A 0.9800 .
C24 H24B 0.9800 .
C24 H24C 0.9800 .
C25A C26A 1.3900 .
C25A C30A 1.3900 .
C26A H26A 0.9500 .
C26A C27A 1.3900 .
C27A H27A 0.9500 .
C27A C28A 1.3900 .
C28A H28A 0.9500 .
C28A C29A 1.3900 .
C29A H29A 0.9500 .
C29A C30A 1.3900 .
C30A H30A 0.9500 .
C25B C26B 1.3900 .
C25B C30B 1.3900 .
C26B H26B 0.9500 .
C26B C27B 1.3900 .
C27B H27B 0.9500 .
C27B C28B 1.3900 .
C28B H28B 0.9500 .
C28B C29B 1.3900 .
C29B H29B 0.9500 .
C29B C30B 1.3900 .
C30B H30B 0.9500 .
C31 H31A 0.9900 .
C31 H31B 0.9900 .
C31 C32 1.418(11) .
C32 H32A 0.9800 .
C32 H32B 0.9800 .
C32 H32C 0.9800 .
C33 H33A 0.9900 .
C33 H33B 0.9900 .
C33 C34 1.479(11) .
C34 H34A 0.9800 .
C34 H34B 0.9800 .
C34 H34C 0.9800 .
C35 C36 1.387(8) .
C35 C40 1.394(7) .
C36 H36 0.9500 .
C36 C37 1.386(8) .
C37 H37 0.9500 .
C37 C38 1.386(8) .
C38 H38 0.9500 .
C38 C39 1.392(9) .
C39 H39 0.9500 .
C39 C40 1.371(8) .
C40 H40 0.9500 .
C17 H17 0.9500 .
C41 H41A 0.9800 .
C41 H41B 0.9800 .
C41 H41C 0.9800 .
C41 C42 1.58(3) .
C42 H42A 0.9900 .
C42 H42B 0.9900 .
C42 C43 1.47(2) .
C43 C43 1.59(4) 2_576
C43 H43A 0.9900 .
C43 H43B 0.9900 .

loop_
_geom_torsion_atom_site_label_1
_geom_torsion_atom_site_label_2
_geom_torsion_atom_site_label_3
_geom_torsion_atom_site_label_4
_geom_torsion
_geom_torsion_site_symmetry_4
Ni1 N1 C2 C1 -12.1(8) .
Ni1 N1 C2 C3 176.4(4) .
Ni1 N1 C5 C6 -5.5(8) .
Ni1 N1 C5 C9 -178.2(4) .
Ni1 N2 C7 C6 15.0(8) .
Ni1 N2 C7 C8 -174.9(4) .
Ni1 N2 C10 C11 8.4(9) .
Ni1 N2 C10 C17 176.7(4) .
Ni1 N3 C12 C11 -11.3(8) .
Ni1 N3 C12 C13 177.3(4) .
Ni1 N3 C15 C14 -179.9(4) .
Ni1 N3 C15 C16 -6.0(8) .
Ni1 N4 C4 C16 14.3(7) .
Ni1 N4 C4 C18 -171.9(3) .
Ni1 N4 C20 C1 3.8(8) .
Ni1 N4 C20 C19 173.9(4) .
P1 O2 C21 C22 149.0(9) .
P1 O3 C23 C24 159.2(5) .
P1 C1 C2 N1 172.5(4) .
P1 C1 C2 C3 -17.3(8) .
P1 C1 C20 N4 -168.5(4) .
P1 C1 C20 C19 22.8(8) .
P2 O5 C31 C32 -170.2(6) .
P2 O6 C33 C34 -169.1(6) .
P2 C11 C12 N3 177.4(4) .
P2 C11 C12 C13 -12.7(8) .
O1 P1 O2 C21 54.7(6) .
O1 P1 O3 C23 -58.0(5) .
O1 P1 C1 C2 -171.7(5) .
O1 P1 C1 C20 11.8(6) .
O2 P1 O3 C23 179.2(5) .
O2 P1 C1 C2 -44.6(5) .
O2 P1 C1 C20 138.9(5) .
O3 P1 O2 C21 177.5(5) .
O3 P1 C1 C2 58.6(5) .
O3 P1 C1 C20 -118.0(5) .
O4 P2 O5 C31 -54.5(6) .
O4 P2 O6 C33 -66.5(6) .
O4 P2 C11 C10 15.8(6) .
O4 P2 C11 C12 -172.8(4) .
O5 P2 O6 C33 57.7(6) .
O5 P2 C11 C10 -111.2(5) .
O5 P2 C11 C12 60.2(5) .
O6 P2 O5 C31 180.0(5) .
O6 P2 C11 C10 141.1(5) .
O6 P2 C11 C12 -47.5(5) .
N1 C2 C3 C9 2.8(7) .
N1 C5 C6 C7 -11.2(9) .
N1 C5 C6 C25A 177.6(6) .
N1 C5 C6 C25B 175.8(7) .
N1 C5 C9 C3 2.2(7) .
N2 Ni1 N3 C12 23.0(5) .
N2 Ni1 N3 C15 -159.0(4) .
N2 C7 C8 C17 -3.6(8) .
N2 C10 C11 P2 -176.1(4) .
N2 C10 C11 C12 12.7(9) .
N2 C10 C17 C8 -1.3(8) .
N3 C12 C13 C14 3.3(7) .
N3 C15 C16 C4 -12.3(8) .
N3 C15 C16 C35 173.5(5) .
N4 Ni1 N3 C12 -158.3(5) .
N4 Ni1 N3 C15 19.7(4) .
N4 C4 C16 C15 7.9(8) .
N4 C4 C16 C35 -178.0(5) .
N4 C4 C18 C19 -3.7(6) .
C1 P1 O2 C21 -70.5(6) .
C1 P1 O3 C23 70.0(5) .
C1 C2 C3 C9 -168.6(6) .
C2 N1 C5 C6 172.4(5) .
C2 N1 C5 C9 -0.4(6) .
C2 C1 C20 N4 15.0(9) .
C2 C1 C20 C19 -153.6(6) .
C2 C3 C9 C5 -3.0(7) .
C4 N4 C20 C1 -170.6(5) .
C4 N4 C20 C19 -0.4(6) .
C4 C16 C35 C36 126.2(6) .
C4 C16 C35 C40 -58.0(7) .
C4 C18 C19 C20 3.3(6) .
C5 N1 C2 C1 170.0(6) .
C5 N1 C2 C3 -1.4(6) .
C5 C6 C7 N2 6.2(9) .
C5 C6 C7 C8 -162.2(6) .
C5 C6 C25A C26A -63.6(7) .
C5 C6 C25A C30A 120.5(6) .
C5 C6 C25B C26B -112.6(9) .
C5 C6 C25B C30B 63.4(10) .
C6 C5 C9 C3 -170.5(6) .
C6 C7 C8 C17 166.3(6) .
C6 C25A C26A C27A -175.9(7) .
C6 C25A C30A C29A 175.9(7) .
C6 C25B C26B C27B 175.8(10) .
C6 C25B C30B C29B -176.0(10) .
C7 N2 C10 C11 -169.3(6) .
C7 N2 C10 C17 -1.0(7) .
C7 C6 C25A C26A 125.6(6) .
C7 C6 C25A C30A -50.3(8) .
C7 C6 C25B C26B 73.7(9) .
C7 C6 C25B C30B -110.3(8) .
C7 C8 C17 C10 2.9(8) .
C9 C5 C6 C7 160.5(6) .
C9 C5 C6 C25A -10.7(8) .
C9 C5 C6 C25B -12.5(11) .
C10 N2 C7 C6 -167.3(6) .
C10 N2 C7 C8 2.8(6) .
C10 C11 C12 N3 -11.3(9) .
C10 C11 C12 C13 158.5(6) .
C11 P2 O5 C31 74.0(5) .
C11 P2 O6 C33 167.8(6) .
C11 C10 C17 C8 166.7(7) .
C11 C12 C13 C14 -167.8(6) .
C12 N3 C15 C14 -1.5(6) .
C12 N3 C15 C16 172.4(5) .
C12 C13 C14 C15 -4.1(7) .
C13 C14 C15 N3 3.6(7) .
C13 C14 C15 C16 -170.5(5) .
C14 C15 C16 C4 160.8(5) .
C14 C15 C16 C35 -13.4(8) .
C15 N3 C12 C11 170.3(5) .
C15 N3 C12 C13 -1.0(6) .
C15 C16 C35 C36 -59.6(7) .
C15 C16 C35 C40 116.2(6) .
C16 C4 C18 C19 169.9(5) .
C16 C35 C36 C37 176.4(6) .
C16 C35 C40 C39 -177.1(5) .
C18 C4 C16 C15 -164.9(5) .
C18 C4 C16 C35 9.1(8) .
C18 C19 C20 N4 -1.9(6) .
C18 C19 C20 C1 168.2(5) .
C20 N4 C4 C16 -171.2(5) .
C20 N4 C4 C18 2.5(6) .
C20 C1 C2 N1 -10.9(9) .
C20 C1 C2 C3 159.3(6) .
C25A C6 C7 N2 176.2(6) .
C25A C6 C7 C8 7.8(10) .
C25A C6 C25B C26B -119(3) .
C25A C6 C25B C30B 57(2) .
C25A C26A C27A C28A 0.0 .
C26A C25A C30A C29A 0.0 .
C26A C27A C28A C29A 0.0 .
C27A C28A C29A C30A 0.0 .
C28A C29A C30A C25A 0.0 .
C30A C25A C26A C27A 0.0 .
C25B C6 C7 N2 -179.7(7) .
C25B C6 C7 C8 11.8(9) .
C25B C6 C25A C26A 111(3) .
C25B C6 C25A C30A -65(3) .
C25B C26B C27B C28B 0.0 .
C26B C25B C30B C29B 0.0 .
C26B C27B C28B C29B 0.0 .
C27B C28B C29B C30B 0.0 .
C28B C29B C30B C25B 0.0 .
C30B C25B C26B C27B 0.0 .
C35 C36 C37 C38 0.0(10) .
C36 C35 C40 C39 -1.2(9) .
C36 C37 C38 C39 0.4(10) .
C37 C38 C39 C40 -1.3(10) .
C38 C39 C40 C35 1.7(10) .
C40 C35 C36 C37 0.3(9) .
C17 C10 C11 P2 17.7(9) .
C17 C10 C11 C12 -153.5(7) .
C41 C42 C43 C43 -174(2) 2_576
